data_2213637
loop_
_publ_author_name
'Sultana, Sarwat'
'Khawar Rauf, M.'
'Ebihara, Masahiro'
'Badshah, Amin'

_publ_section_title
;
 1-(3-Bromophenyl)-3-pivaloylthiourea
;
_journal_coeditor_code ZL2018
_journal_issue 5
_journal_name_full 'Acta Crystallographica Section E'
_journal_page_first o2602
_journal_page_last o2602
_journal_paper_doi 10.1107/S1600536807019071
_journal_volume 63
_journal_year 2007
_chemical_formula_iupac 'C12 H15 Br N2 O S'
_chemical_formula_moiety 'C12 H15 Br N2 O S'
_chemical_formula_sum 'C12 H15 Br N2 O S'
_chemical_formula_weight 315.23
_chemical_name_common 1-(3-Bromophenyl)-3-pivaloylthiourea
_chemical_name_systematic
;
1-(3-Bromophenyl)-3-pivaloylthiourea
;
_space_group_IT_number 19
_symmetry_cell_setting orthorhombic
_symmetry_space_group_name_Hall 'P 2ac 2ab'
_symmetry_space_group_name_H-M 'P 21 21 21'
_atom_sites_solution_hydrogens geom
_atom_sites_solution_primary direct
_atom_sites_solution_secondary difmap
_audit_creation_method SHELXL-97
_cell_angle_alpha 90.00
_cell_angle_beta 90.00
_cell_angle_gamma 90.00
_cell_formula_units_Z 4
_cell_length_a 6.188(4)
_cell_length_b 10.250(7)
_cell_length_c 21.268(14)
_cell_measurement_reflns_used 4509
_cell_measurement_temperature 113(2)
_cell_measurement_theta_max 27.5
_cell_measurement_theta_min 3.3
_cell_volume 1349.0(15)
_computing_cell_refinement CrystalClear
_computing_data_collection 'CrystalClear (Molecular Structure Corporation & Rigaku, 2001)'
_computing_data_reduction 'TEXSAN (Molecular Structure Corporation & Rigaku, 2004)'
_computing_molecular_graphics 'ORTEPII (Johnson, 1976)'
_computing_publication_material 'SHELXL97 and TEXSAN'
_computing_structure_refinement 'SHELXL97 (Sheldrick, 1997)'
_computing_structure_solution 'SIR97 (Altomare, 1999)'
_diffrn_ambient_temperature 113(2)
_diffrn_detector_area_resol_mean 14.62
_diffrn_measured_fraction_theta_full 0.997
_diffrn_measured_fraction_theta_max 0.997
_diffrn_measurement_device_type 'Rigaku/MSC Mercury CCD'
_diffrn_measurement_method \w
_diffrn_radiation_monochromator graphite
_diffrn_radiation_type MoK\a
_diffrn_radiation_wavelength 0.71070
_diffrn_reflns_av_R_equivalents 0.0507
_diffrn_reflns_av_sigmaI/netI 0.0485
_diffrn_reflns_limit_h_max 5
_diffrn_reflns_limit_h_min -8
_diffrn_reflns_limit_k_max 12
_diffrn_reflns_limit_k_min -13
_diffrn_reflns_limit_l_max 27
_diffrn_reflns_limit_l_min -26
_diffrn_reflns_number 10869
_diffrn_reflns_theta_full 27.48
_diffrn_reflns_theta_max 27.48
_diffrn_reflns_theta_min 3.43
_exptl_absorpt_coefficient_mu 3.188
_exptl_absorpt_correction_T_max 0.715
_exptl_absorpt_correction_T_min 0.537
_exptl_absorpt_correction_type integration
_exptl_absorpt_process_details '(NUMABS; Higashi, 1999)'
_exptl_crystal_colour Colorless
_exptl_crystal_density_diffrn 1.552
_exptl_crystal_density_method 'not measured'
_exptl_crystal_description Block
_exptl_crystal_F_000 640
_exptl_crystal_size_max 0.51
_exptl_crystal_size_mid 0.42
_exptl_crystal_size_min 0.21
_refine_diff_density_max 0.656
_refine_diff_density_min -0.451
_refine_ls_abs_structure_details 'Flack (1983), 1275 Friedel pairs'
_refine_ls_abs_structure_Flack 0.012(12)
_refine_ls_extinction_coef 0.0030(8)
_refine_ls_extinction_expression Fc^*^=kFc[1+0.001xFc^2^\l^3^/sin(2\q)]^-1/4^
_refine_ls_extinction_method SHELXL97
_refine_ls_goodness_of_fit_ref 1.208
_refine_ls_hydrogen_treatment constr
_refine_ls_matrix_type full
_refine_ls_number_parameters 189
_refine_ls_number_reflns 3073
_refine_ls_number_restraints 66
_refine_ls_restrained_S_all 1.207
_refine_ls_R_factor_all 0.0445
_refine_ls_R_factor_gt 0.0415
_refine_ls_shift/su_max 0.003
_refine_ls_shift/su_mean 0.000
_refine_ls_structure_factor_coef Fsqd
_refine_ls_weighting_details 'calc w=1/[\s^2^(Fo^2^)+2.2104P] where P=(Fo^2^+2Fc^2^)/3'
_refine_ls_weighting_scheme calc
_refine_ls_wR_factor_gt 0.0806
_refine_ls_wR_factor_ref 0.0818
_reflns_number_gt 2965
_reflns_number_total 3073
_reflns_threshold_expression I>2\s(I)
_cod_data_source_file zl2018.cif
_cod_data_source_block I
_cod_original_cell_volume 1348.9(15)
_cod_database_code 2213637
_cod_database_fobs_code 2213637

loop_
_symmetry_equiv_pos_as_xyz
'x, y, z'
'-x+1/2, -y, z+1/2'
'x+1/2, -y+1/2, -z'
'-x, y+1/2, -z+1/2'

loop_
_atom_site_type_symbol
_atom_site_label
_atom_site_fract_x
_atom_site_fract_y
_atom_site_fract_z
_atom_site_U_iso_or_equiv
_atom_site_adp_type
_atom_site_calc_flag
_atom_site_refinement_flags
_atom_site_occupancy
_atom_site_disorder_assembly
_atom_site_disorder_group
C C1 0.6304(6) 0.3939(4) 0.97247(17) 0.0152(7) Uani d . 1 . .
S S1 0.70985(18) 0.32987(9) 1.04111(5) 0.0182(2) Uani d . 1 . .
N N1 0.4986(5) 0.4961(3) 0.96633(15) 0.0172(7) Uani d . 1 . .
H H1 0.4677 0.5232 0.9281 0.021 Uiso calc R 1 . .
C C2 0.6416(7) 0.3735(4) 0.85578(18) 0.0191(8) Uani d . 1 A .
O O1 0.5088(6) 0.4596(3) 0.84607(13) 0.0300(8) Uani d . 1 . .
N N2 0.7040(6) 0.3399(3) 0.91598(15) 0.0156(7) Uani d . 1 . .
H H2 0.8010 0.2774 0.9192 0.019 Uiso calc R 1 . .
C C3 0.4040(7) 0.5643(4) 1.01863(18) 0.0176(8) Uani d . 1 . .
C C4 0.5135(6) 0.6714(3) 1.04368(18) 0.0166(8) Uani d . 1 . .
H H4 0.6531 0.6954 1.0291 0.020 Uiso calc R 1 . .
C C5 0.4098(7) 0.7419(3) 1.09107(18) 0.0174(8) Uani d . 1 . .
C C6 0.2083(7) 0.7088(4) 1.11360(18) 0.0201(8) Uani d . 1 . .
H H6 0.1426 0.7581 1.1463 0.024 Uiso calc R 1 . .
C C7 0.1024(7) 0.6014(4) 1.08742(19) 0.0223(9) Uani d . 1 . .
H H7 -0.0371 0.5776 1.1021 0.027 Uiso calc R 1 . .
C C8 0.2004(8) 0.5286(4) 1.03973(19) 0.0203(8) Uani d . 1 . .
H H8 0.1283 0.4555 1.0220 0.024 Uiso calc R 1 . .
Br Br1 0.55861(7) 0.88797(4) 1.125472(19) 0.02269(12) Uani d . 1 . .
C C9 0.7379(8) 0.2956(4) 0.80096(19) 0.0210(8) Uani d U 1 . .
C C10 0.9613(13) 0.2404(8) 0.8134(3) 0.0386(17) Uani d PU 0.819(12) A 1
H H10A 1.0588 0.3110 0.8261 0.058 Uiso calc PR 0.819(12) A 1
H H10B 1.0166 0.1992 0.7751 0.058 Uiso calc PR 0.819(12) A 1
H H10C 0.9530 0.1753 0.8471 0.058 Uiso calc PR 0.819(12) A 1
C C11 0.7487(14) 0.3872(6) 0.7432(3) 0.0330(15) Uani d PU 0.819(12) A 1
H H11A 0.8357 0.4642 0.7535 0.049 Uiso calc PR 0.819(12) A 1
H H11B 0.6023 0.4146 0.7316 0.049 Uiso calc PR 0.819(12) A 1
H H11C 0.8151 0.3408 0.7078 0.049 Uiso calc PR 0.819(12) A 1
C C12 0.5761(14) 0.1849(6) 0.7871(3) 0.0336(15) Uani d PU 0.819(12) A 1
H H12A 0.6288 0.1327 0.7517 0.050 Uiso calc PR 0.819(12) A 1
H H12B 0.4351 0.2225 0.7764 0.050 Uiso calc PR 0.819(12) A 1
H H12C 0.5615 0.1293 0.8243 0.050 Uiso calc PR 0.819(12) A 1
C C13 0.995(5) 0.303(3) 0.8023(15) 0.030(3) Uani d PU 0.181(12) A 2
H H13A 1.0447 0.3064 0.8460 0.045 Uiso calc PR 0.181(12) A 2
H H13B 1.0432 0.3809 0.7799 0.045 Uiso calc PR 0.181(12) A 2
H H13C 1.0547 0.2249 0.7819 0.045 Uiso calc PR 0.181(12) A 2
C C14 0.645(6) 0.350(3) 0.7436(13) 0.028(3) Uani d PU 0.181(12) A 2
H H14A 0.6911 0.4404 0.7386 0.042 Uiso calc PR 0.181(12) A 2
H H14B 0.4866 0.3461 0.7462 0.042 Uiso calc PR 0.181(12) A 2
H H14C 0.6935 0.2984 0.7073 0.042 Uiso calc PR 0.181(12) A 2
C C15 0.650(6) 0.160(3) 0.8086(16) 0.033(3) Uani d PU 0.181(12) A 2
H H15A 0.6254 0.1212 0.7671 0.049 Uiso calc PR 0.181(12) A 2
H H15B 0.5132 0.1633 0.8318 0.049 Uiso calc PR 0.181(12) A 2
H H15C 0.7541 0.1065 0.8320 0.049 Uiso calc PR 0.181(12) A 2

loop_
_atom_site_aniso_label
_atom_site_aniso_U_11
_atom_site_aniso_U_22
_atom_site_aniso_U_33
_atom_site_aniso_U_12
_atom_site_aniso_U_13
_atom_site_aniso_U_23
C1 0.0096(17) 0.0164(15) 0.0195(18) -0.0053(15) 0.0030(13) 0.0002(16)
S1 0.0173(5) 0.0204(4) 0.0171(5) 0.0018(4) -0.0001(4) 0.0012(4)
N1 0.0178(19) 0.0157(14) 0.0182(16) 0.0035(12) 0.0013(13) -0.0010(12)
C2 0.019(2) 0.0200(18) 0.0186(19) -0.0002(16) 0.0028(15) -0.0007(15)
O1 0.037(2) 0.0329(16) 0.0199(15) 0.0177(14) -0.0019(13) -0.0036(12)
N2 0.0150(17) 0.0140(13) 0.0177(16) 0.0019(13) 0.0001(14) -0.0034(12)
C3 0.022(2) 0.0170(15) 0.0137(18) 0.0051(15) 0.0039(16) 0.0008(14)
C4 0.014(2) 0.0164(16) 0.0193(18) 0.0037(14) 0.0029(15) 0.0028(15)
C5 0.021(2) 0.0158(16) 0.0152(18) 0.0016(16) -0.0041(17) -0.0010(14)
C6 0.020(2) 0.0239(18) 0.017(2) 0.0050(16) 0.0047(17) -0.0005(15)
C7 0.020(2) 0.0239(19) 0.023(2) -0.0046(18) 0.0061(16) 0.0000(17)
C8 0.024(2) 0.0168(18) 0.020(2) -0.0010(16) 0.0006(18) -0.0021(15)
Br1 0.0280(2) 0.01807(17) 0.02199(19) -0.00228(18) -0.00135(19) -0.00341(17)
C9 0.027(2) 0.0192(16) 0.0172(18) 0.0047(15) -0.0005(16) -0.0038(14)
C10 0.034(3) 0.057(4) 0.025(3) 0.019(3) -0.003(3) -0.016(3)
C11 0.052(4) 0.023(2) 0.024(2) 0.009(3) 0.014(3) 0.001(2)
C12 0.039(3) 0.032(3) 0.030(3) -0.009(3) 0.004(3) -0.009(2)
C13 0.028(4) 0.039(7) 0.024(7) 0.006(5) -0.001(5) -0.009(7)
C14 0.036(7) 0.031(6) 0.018(5) 0.018(6) 0.002(6) -0.008(5)
C15 0.044(7) 0.025(5) 0.029(7) -0.003(5) 0.004(7) -0.009(5)

loop_
_atom_type_symbol
_atom_type_description
_atom_type_scat_dispersion_real
_atom_type_scat_dispersion_imag
_atom_type_scat_source
C C 0.0033 0.0016 'International Tables Vol C Tables 4.2.6.8 and 6.1.1.4'
H H 0.0000 0.0000 'International Tables Vol C Tables 4.2.6.8 and 6.1.1.4'
N N 0.0061 0.0033 'International Tables Vol C Tables 4.2.6.8 and 6.1.1.4'
O O 0.0106 0.0060 'International Tables Vol C Tables 4.2.6.8 and 6.1.1.4'
S S 0.1246 0.1234 'International Tables Vol C Tables 4.2.6.8 and 6.1.1.4'
Br Br -0.2901 2.4595 'International Tables Vol C Tables 4.2.6.8 and 6.1.1.4'

loop_
_geom_angle_atom_site_label_1
_geom_angle_atom_site_label_2
_geom_angle_atom_site_label_3
_geom_angle
N1 C1 N2 115.2(3)
N1 C1 S1 124.9(3)
N2 C1 S1 119.9(3)
C1 N1 C3 123.7(3)
C1 N1 H1 118.1
C3 N1 H1 118.1
O1 C2 N2 121.6(4)
O1 C2 C9 120.5(4)
N2 C2 C9 117.8(3)
C2 N2 C1 127.3(3)
C2 N2 H2 116.3
C1 N2 H2 116.3
C8 C3 C4 121.7(4)
C8 C3 N1 119.4(4)
C4 C3 N1 118.7(4)
C3 C4 C5 117.3(4)
C3 C4 H4 121.3
C5 C4 H4 121.3
C6 C5 C4 122.6(4)
C6 C5 Br1 119.8(3)
C4 C5 Br1 117.5(3)
C5 C6 C7 118.7(4)
C5 C6 H6 120.7
C7 C6 H6 120.7
C6 C7 C8 120.5(4)
C6 C7 H7 119.8
C8 C7 H7 119.8
C3 C8 C7 119.2(4)
C3 C8 H8 120.4
C7 C8 H8 120.4
C14 C9 C15 107.3(18)
C14 C9 C2 106.6(11)
C15 C9 C2 105.0(12)
C10 C9 C2 114.6(4)
C10 C9 C12 110.5(5)
C2 C9 C12 106.0(4)
C10 C9 C11 109.0(5)
C2 C9 C11 107.8(4)
C12 C9 C11 108.8(4)
C14 C9 C13 113.1(17)
C15 C9 C13 113.7(18)
C2 C9 C13 110.6(11)
C9 C10 H10A 109.5
C9 C10 H10B 109.5
C9 C10 H10C 109.5
C9 C11 H11A 109.5
C9 C11 H11B 109.5
C9 C11 H11C 109.5
C9 C12 H12A 109.5
C9 C12 H12B 109.5
C9 C12 H12C 109.5
C9 C13 H13A 109.5
C9 C13 H13B 109.5
H13A C13 H13B 109.5
C9 C13 H13C 109.5
H13A C13 H13C 109.5
H13B C13 H13C 109.5
C9 C14 H14A 109.5
C9 C14 H14B 109.5
H14A C14 H14B 109.5
C9 C14 H14C 109.5
H14A C14 H14C 109.5
H14B C14 H14C 109.5
C9 C15 H15A 109.5
C9 C15 H15B 109.5
H15A C15 H15B 109.5
C9 C15 H15C 109.5
H15A C15 H15C 109.5
H15B C15 H15C 109.5

loop_
_geom_bond_atom_site_label_1
_geom_bond_atom_site_label_2
_geom_bond_distance
_geom_bond_publ_flag
C1 N1 1.334(5) y
C1 N2 1.399(5) y
C1 S1 1.674(4) y
N1 C3 1.439(5) y
N1 H1 0.8800 ?
C2 O1 1.224(5) y
C2 N2 1.381(5) y
C2 C9 1.533(5) ?
N2 H2 0.8800 ?
C3 C8 1.387(6) ?
C3 C4 1.396(5) ?
C4 C5 1.396(5) ?
C4 H4 0.9500 ?
C5 C6 1.378(6) ?
C5 Br1 1.904(4) ?
C6 C7 1.397(6) ?
C6 H6 0.9500 ?
C7 C8 1.397(6) ?
C7 H7 0.9500 ?
C8 H8 0.9500 ?
C9 C14 1.46(3) ?
C9 C15 1.50(3) ?
C9 C10 1.517(8) ?
C9 C12 1.542(8) ?
C9 C11 1.548(7) ?
C9 C13 1.59(3) ?
C10 H10A 0.9800 ?
C10 H10B 0.9800 ?
C10 H10C 0.9800 ?
C11 H11A 0.9800 ?
C11 H11B 0.9800 ?
C11 H11C 0.9800 ?
C12 H12A 0.9800 ?
C12 H12B 0.9800 ?
C12 H12C 0.9800 ?
C13 H13A 0.9800 ?
C13 H13B 0.9800 ?
C13 H13C 0.9800 ?
C14 H14A 0.9800 ?
C14 H14B 0.9800 ?
C14 H14C 0.9800 ?
C15 H15A 0.9800 ?
C15 H15B 0.9800 ?
C15 H15C 0.9800 ?

loop_
_geom_hbond_atom_site_label_D
_geom_hbond_atom_site_label_H
_geom_hbond_atom_site_label_A
_geom_hbond_distance_DH
_geom_hbond_distance_HA
_geom_hbond_distance_DA
_geom_hbond_angle_DHA
N1 H1 O1 0.88 1.88 2.586(5) 135.9

loop_
_geom_torsion_atom_site_label_1
_geom_torsion_atom_site_label_2
_geom_torsion_atom_site_label_3
_geom_torsion_atom_site_label_4
_geom_torsion
_geom_torsion_publ_flag
N2 C1 N1 C3 179.3(3) ?
S1 C1 N1 C3 -0.9(5) ?
O1 C2 N2 C1 0.5(7) y
C9 C2 N2 C1 -177.3(4) ?
N1 C1 N2 C2 -5.8(6) y
S1 C1 N2 C2 174.4(3) ?
C1 N1 C3 C8 -93.5(5) ?
C1 N1 C3 C4 91.3(4) ?
C8 C3 C4 C5 -0.1(6) ?
N1 C3 C4 C5 175.0(3) ?
C3 C4 C5 C6 0.6(6) ?
C3 C4 C5 Br1 179.9(3) ?
C4 C5 C6 C7 -0.8(6) ?
Br1 C5 C6 C7 179.9(3) ?
C5 C6 C7 C8 0.5(6) ?
C4 C3 C8 C7 -0.2(6) ?
N1 C3 C8 C7 -175.3(4) ?
C6 C7 C8 C3 0.0(6) ?
O1 C2 C9 C14 1.7(17) ?
N2 C2 C9 C14 179.5(17) ?
O1 C2 C9 C15 -112.0(17) ?
N2 C2 C9 C15 65.8(17) ?
O1 C2 C9 C10 153.2(5) ?
N2 C2 C9 C10 -29.0(6) ?
O1 C2 C9 C12 -84.6(6) ?
N2 C2 C9 C12 93.2(5) ?
O1 C2 C9 C11 31.7(6) ?
N2 C2 C9 C11 -150.5(5) ?
O1 C2 C9 C13 125.0(14) ?
N2 C2 C9 C13 -57.2(14) ?
